data_4507021
loop_
_publ_author_name
'Chernyshev, Vladimir V.'
'Yatsenko, Alexandr V.'
'Pirogov, Sergey V.'
'Nikulenkova, Tamara F.'
'Tumanova, Ekaterina V.'
'Lonin, Ivan S.'
'Paseshnichenko, Ksenia A.'
'Mironov, Andrei V.'
'Velikodny, Yurii A.'

_publ_section_title
;
 Two Anhydrous and a Trihydrate Form of Tilorone Dihydrochloride:
 Hydrogen-Bonding Patterns and Reversible Hydration/Dehydration
 Solid-State Transformation
;
_journal_issue 12
_journal_name_full 'Crystal Growth &amp; Design'
_journal_page_first 6118
_journal_paper_doi 10.1021/cg3012475
_journal_volume 12
_journal_year 2012
_chemical_formula_moiety 'C25 H36 N2 O3 2+, 2 (Cl -), 3 (H2 O)'
_chemical_formula_sum 'C25 H42 Cl2 N2 O6'
_chemical_formula_weight 537.51
_chemical_name_systematic
; 
2,7-Bis[2-(diethylamino)ethoxy]-9-fluorenone dihydrochloride  
trihydrate
;
_space_group_IT_number 14
_symmetry_cell_setting monoclinic
_symmetry_space_group_name_Hall '-P 2ybc'
_symmetry_space_group_name_H-M 'P 1 21/c 1'
_audit_creation_method SHELXL-97
_cell_angle_alpha 90.00
_cell_angle_beta 96.39(2)
_cell_angle_gamma 90.00
_cell_formula_units_Z 4
_cell_length_a 17.7102(19)
_cell_length_b 13.3601(17)
_cell_length_c 12.1598(16)
_cell_measurement_reflns_used 1737
_cell_measurement_temperature 298(2)
_cell_measurement_theta_max 39.98
_cell_measurement_theta_min 2.51
_cell_volume 2859.3(6)
_computing_cell_refinement 'MRIA (Zlokazov & Chernyshev, 1992)'
_computing_data_collection '<i>G670 Imaging Plate Guinier Camera Software</i> (Huber, 2002)'
_computing_data_reduction '<i>G670 Imaging Plate Guinier Camera Software</i>'
_computing_molecular_graphics 'PLATON (Spek, 2009)'
_computing_publication_material 'MRIA, SHELXL97 (Sheldrick, 2008)'
_computing_structure_refinement MRIA
_computing_structure_solution 'simulated annealing (Zhukov et al., 2001)'
_diffrn_ambient_temperature 298(2)
_diffrn_detector_type 'Imaging Plate'
_diffrn_measurement_device 'Guinier camera G670'
_diffrn_radiation_monochromator 'Curved Germanium (111)'
_diffrn_radiation_source 'line-focus sealed tube'
_diffrn_radiation_type CuK\a~1~
_diffrn_radiation_wavelength 1.54059
_diffrn_source 'Fine focus X-ray tube'
_diffrn_source_target Cu
_exptl_absorpt_coefficient_mu 2.368
_exptl_absorpt_correction_type none
_exptl_crystal_density_diffrn 1.249
_exptl_crystal_density_method 'not measured'
_exptl_crystal_F_000 1152
_pd_block_diffractogram_id Form_IIIh_pattern
_pd_char_colour orange
_pd_char_particle_morphology 'no specific habit'
_pd_instr_location
;
Dept. of Chemistry, Moscow State University, 119991 Moscow, Russia
;
_pd_meas_2theta_range_inc 0.01
_pd_meas_2theta_range_max 80.00
_pd_meas_2theta_range_min 3.00
_pd_meas_number_of_points 7701
_pd_meas_scan_method cont
_pd_prep_pressure 101
_pd_prep_temperature 298(2)
_pd_proc_2theta_range_inc 0.01
_pd_proc_2theta_range_max 80.00
_pd_proc_2theta_range_min 3.00
_pd_proc_info_excluded_regions none
_pd_proc_ls_background_function 'Chebyshev polynomial up to the 5th order'
_pd_proc_ls_pref_orient_corr
;
March-Dollase (1986) texture correction
;
_pd_proc_ls_profile_function 'split-type pseudo-Voigt (Toraya, 1986)'
_pd_proc_ls_prof_R_factor 0.028
_pd_proc_ls_prof_wR_expected 0.020
_pd_proc_ls_prof_wR_factor 0.036
_pd_proc_wavelength 1.54059
_pd_spec_mounting
; 
thin layer in the specimen holder of the camera
;
_pd_spec_mount_mode transmission
_pd_spec_shape flat_sheet
_pd_spec_size_axial 15
_pd_spec_size_equat 1
_pd_spec_size_thick 1
_refine_diff_density_max 0.52
_refine_diff_density_min -0.36
_refine_diff_density_rms 0.27
_refine_ls_extinction_method none
_refine_ls_goodness_of_fit_all 1.695
_refine_ls_hydrogen_treatment noref
_refine_ls_matrix_type fullcycle
_refine_ls_number_constraints 0
_refine_ls_number_parameters 172
_refine_ls_number_restraints 110
_refine_ls_R_I_factor 0.061
_refine_ls_shift/su_max .003
_refine_ls_shift/su_mean .001
_refine_ls_structure_factor_coef Inet
_refine_ls_weighting_scheme sigma
_cod_data_source_file cg3012475_si_001.cif
_cod_data_source_block Tiloron_IIIh
_cod_original_cell_volume 2859.2(6)
_cod_original_sg_symbol_H-M 'P 21/c'
_cod_database_code 4507021

loop_
_symmetry_equiv_pos_as_xyz
'x, y, z'
'-x, y+1/2, -z+1/2'
'-x, -y, -z'
'x, -y-1/2, z-1/2'

loop_
_atom_site_label
_atom_site_type_symbol
_atom_site_fract_x
_atom_site_fract_y
_atom_site_fract_z
_atom_site_U_iso_or_equiv
_atom_site_adp_type
_atom_site_occupancy
_atom_site_symmetry_multiplicity
_atom_site_calc_flag
C1 C 0.5109(9) 0.6213(12) 0.5503(12) 0.077(9) Uiso 1 1 d
H1A H 0.5610 0.5930 0.5586 0.115 Uiso 1 1 calc
H1B H 0.5048 0.6630 0.4856 0.115 Uiso 1 1 calc
H1C H 0.4739 0.5685 0.5427 0.115 Uiso 1 1 calc
C2 C 0.4997(10) 0.6841(11) 0.6521(13) 0.064(8) Uiso 1 1 d
H2A H 0.5074 0.6416 0.7171 0.077 Uiso 1 1 calc
H2B H 0.5382 0.7360 0.6600 0.077 Uiso 1 1 calc
N3 N 0.4227(8) 0.7324(9) 0.6482(10) 0.058(6) Uiso 1 1 d
H3 H 0.4136 0.7629 0.5811 0.070 Uiso 1 1 calc
C4 C 0.3618(9) 0.6558(12) 0.6537(13) 0.061(7) Uiso 1 1 d
H4A H 0.3305 0.6751 0.7108 0.073 Uiso 1 1 calc
H4B H 0.3853 0.5921 0.6750 0.073 Uiso 1 1 calc
C5 C 0.3105(9) 0.6420(12) 0.5445(13) 0.072(8) Uiso 1 1 d
H5A H 0.3378 0.6105 0.4889 0.086 Uiso 1 1 calc
H5B H 0.2660 0.6022 0.5550 0.086 Uiso 1 1 calc
O6 O 0.2900(6) 0.7426(7) 0.5144(8) 0.060(5) Uiso 1 1 d
C7 C 0.2482(9) 0.7653(11) 0.4162(12) 0.065(8) Uiso 1 1 d
C8 C 0.2373(9) 0.8655(12) 0.3823(12) 0.058(8) Uiso 1 1 d
H8 H 0.2593 0.9168 0.4266 0.070 Uiso 1 1 calc
C9 C 0.1936(9) 0.8885(12) 0.2821(13) 0.063(7) Uiso 1 1 d
H9 H 0.1867 0.9546 0.2593 0.076 Uiso 1 1 calc
C10 C 0.1610(9) 0.8109(11) 0.2175(13) 0.067(8) Uiso 1 1 d
C11 C 0.1732(9) 0.7101(11) 0.2509(12) 0.063(8) Uiso 1 1 d
C12 C 0.1304(9) 0.6435(12) 0.1657(12) 0.063(8) Uiso 1 1 d
C13 C 0.0955(9) 0.7131(11) 0.0768(13) 0.067(8) Uiso 1 1 d
C14 C 0.1150(10) 0.8124(12) 0.1080(14) 0.074(8) Uiso 1 1 d
C15 C 0.0879(9) 0.8923(12) 0.0417(12) 0.073(8) Uiso 1 1 d
H15 H 0.0997 0.9578 0.0629 0.088 Uiso 1 1 calc
C16 C 0.0425(9) 0.8722(12) -0.0577(12) 0.069(8) Uiso 1 1 d
H16 H 0.0246 0.9248 -0.1035 0.083 Uiso 1 1 calc
C17 C 0.0237(9) 0.7730(11) -0.0887(13) 0.064(8) Uiso 1 1 d
O18 O -0.0187(6) 0.7526(7) -0.1874(7) 0.055(5) Uiso 1 1 d
C19 C -0.0541(10) 0.6577(12) -0.2129(13) 0.065(7) Uiso 1 1 d
H19A H -0.0811 0.6351 -0.1524 0.078 Uiso 1 1 calc
H19B H -0.0164 0.6079 -0.2264 0.078 Uiso 1 1 calc
C20 C -0.1092(10) 0.6749(11) -0.3170(14) 0.067(8) Uiso 1 1 d
H20A H -0.0841 0.7174 -0.3665 0.081 Uiso 1 1 calc
H20B H -0.1183 0.6109 -0.3537 0.081 Uiso 1 1 calc
N21 N -0.1843(8) 0.7206(9) -0.3032(10) 0.063(6) Uiso 1 1 d
H21 H -0.1754 0.7658 -0.2473 0.076 Uiso 1 1 calc
C22 C -0.2175(9) 0.7797(11) -0.4033(12) 0.066(8) Uiso 1 1 d
H22A H -0.2639 0.8121 -0.3865 0.079 Uiso 1 1 calc
H22B H -0.2306 0.7340 -0.4644 0.079 Uiso 1 1 calc
C23 C -0.1630(10) 0.8591(13) -0.4387(13) 0.074(8) Uiso 1 1 d
H23A H -0.1868 0.8943 -0.5021 0.111 Uiso 1 1 calc
H23B H -0.1174 0.8274 -0.4570 0.111 Uiso 1 1 calc
H23C H -0.1507 0.9054 -0.3790 0.111 Uiso 1 1 calc
C24 C 0.0512(9) 0.6918(11) -0.0218(12) 0.073(9) Uiso 1 1 d
H24 H 0.0400 0.6261 -0.0430 0.088 Uiso 1 1 calc
C25 C 0.2169(9) 0.6867(12) 0.3492(12) 0.063(8) Uiso 1 1 d
H25 H 0.2253 0.6203 0.3703 0.075 Uiso 1 1 calc
O26 O 0.1259(6) 0.5519(7) 0.1660(8) 0.059(5) Uiso 1 1 d
C27 C 0.4219(10) 0.8129(10) 0.7345(13) 0.064(8) Uiso 1 1 d
H27A H 0.4663 0.8045 0.7880 0.077 Uiso 1 1 calc
H27B H 0.3774 0.8032 0.7733 0.077 Uiso 1 1 calc
C28 C -0.2377(9) 0.6445(12) -0.2637(13) 0.061(7) Uiso 1 1 d
H28A H -0.2714 0.6784 -0.2182 0.074 Uiso 1 1 calc
H28B H -0.2081 0.5966 -0.2170 0.074 Uiso 1 1 calc
C29 C -0.2859(9) 0.5874(12) -0.3541(12) 0.074(8) Uiso 1 1 d
H29A H -0.3180 0.5409 -0.3210 0.111 Uiso 1 1 calc
H29B H -0.2534 0.5516 -0.3985 0.111 Uiso 1 1 calc
H29C H -0.3168 0.6336 -0.3997 0.111 Uiso 1 1 calc
C30 C 0.4211(10) 0.9201(12) 0.6917(13) 0.081(8) Uiso 1 1 d
H30A H 0.4206 0.9657 0.7527 0.122 Uiso 1 1 calc
H30B H 0.3765 0.9305 0.6404 0.122 Uiso 1 1 calc
H30C H 0.4656 0.9318 0.6551 0.122 Uiso 1 1 calc
Cl1 Cl 0.6108(3) 0.8194(3) 0.4174(4) 0.068(2) Uiso 1 1 d
Cl2 Cl -0.1638(3) 0.8750(3) -0.1208(4) 0.061(2) Uiso 1 1 d
O31 O 0.4287(6) 0.8465(8) 0.4603(8) 0.075(5) Uiso 1 1 d
H31A H 0.4739 0.8337 0.4473 0.112 Uiso 1 1 d
H31B H 0.3975 0.8196 0.4107 0.112 Uiso 1 1 d
O32 O 0.4005(6) 1.0312(8) 0.3728(8) 0.083(5) Uiso 1 1 d
H32A H 0.3834 1.0635 0.4250 0.125 Uiso 1 1 d
H32B H 0.4095 0.9710 0.3929 0.125 Uiso 1 1 d
O33 O 0.3735(6) 1.0932(8) 0.1495(9) 0.079(5) Uiso 1 1 d
H33A H 0.3979 1.1462 0.1370 0.119 Uiso 1 1 d
H33B H 0.3884 1.0721 0.2144 0.119 Uiso 1 1 d

loop_
_atom_type_symbol
_atom_type_description
_atom_type_scat_dispersion_real
_atom_type_scat_dispersion_imag
_atom_type_scat_source
Cl Cl 0.3639 0.7018 'International Tables Vol C Tables 4.2.6.8 and 6.1.1.4'
O O 0.0492 0.0322 'International Tables Vol C Tables 4.2.6.8 and 6.1.1.4'
N N 0.0311 0.0180 'International Tables Vol C Tables 4.2.6.8 and 6.1.1.4'
C C 0.0181 0.0091 'International Tables Vol C Tables 4.2.6.8 and 6.1.1.4'
H H 0.0000 0.0000 'International Tables Vol C Tables 4.2.6.8 and 6.1.1.4'

loop_
_geom_angle_atom_site_label_1
_geom_angle_atom_site_label_2
_geom_angle_atom_site_label_3
_geom_angle
C2 C1 H1A 109.5
C2 C1 H1B 109.5
H1A C1 H1B 109.4
C2 C1 H1C 109.5
H1A C1 H1C 109.4
H1B C1 H1C 109.4
N3 C2 C1 114.2(12)
N3 C2 H2A 108.6
C1 C2 H2A 108.8
N3 C2 H2B 108.6
C1 C2 H2B 108.8
H2A C2 H2B 107.6
C4 N3 C27 113.3(13)
C4 N3 C2 111.2(11)
C27 N3 C2 111.4(12)
C4 N3 H3 106.9
C27 N3 H3 106.9
C2 N3 H3 106.8
N3 C4 C5 113.8(13)
N3 C4 H4A 108.7
C5 C4 H4A 108.8
N3 C4 H4B 108.8
C5 C4 H4B 108.8
H4A C4 H4B 107.7
O6 C5 C4 102.6(12)
O6 C5 H5A 111.2
C4 C5 H5A 111.3
O6 C5 H5B 111.3
C4 C5 H5B 111.3
H5A C5 H5B 109.1
C7 O6 C5 122.0(11)
O6 C7 C25 118.7(13)
O6 C7 C8 120.6(13)
C25 C7 C8 120.6(13)
C9 C8 C7 120.4(14)
C9 C8 H8 119.8
C7 C8 H8 119.8
C10 C9 C8 118.9(14)
C10 C9 H9 120.6
C8 C9 H9 120.6
C9 C10 C11 120.5(14)
C9 C10 C14 130.6(14)
C11 C10 C14 108.7(13)
C25 C11 C10 121.0(14)
C25 C11 C12 130.5(14)
C10 C11 C12 108.4(12)
O26 C12 C11 128.0(13)
O26 C12 C13 126.7(13)
C11 C12 C13 105.3(12)
C24 C13 C14 121.5(14)
C24 C13 C12 129.9(14)
C14 C13 C12 108.6(13)
C15 C14 C13 120.5(14)
C15 C14 C10 130.6(14)
C13 C14 C10 108.8(13)
C14 C15 C16 118.7(14)
C14 C15 H15 120.6
C16 C15 H15 120.7
C15 C16 C17 120.5(14)
C15 C16 H16 119.8
C17 C16 H16 119.7
O18 C17 C16 120.8(13)
O18 C17 C24 118.2(13)
C16 C17 C24 120.9(13)
C17 O18 C19 123.3(11)
O18 C19 C20 105.7(12)
O18 C19 H19A 110.6
C20 C19 H19A 110.6
O18 C19 H19B 110.7
C20 C19 H19B 110.6
H19A C19 H19B 108.7
N21 C20 C19 117.7(14)
N21 C20 H20A 107.9
C19 C20 H20A 107.9
N21 C20 H20B 107.9
C19 C20 H20B 107.9
H20A C20 H20B 107.2
C20 N21 C28 111.2(12)
C20 N21 C22 113.3(12)
C28 N21 C22 114.1(12)
C20 N21 H21 105.9
C28 N21 H21 105.8
C22 N21 H21 105.9
N21 C22 C23 112.8(13)
N21 C22 H22A 109.0
C23 C22 H22A 109.1
N21 C22 H22B 109.0
C23 C22 H22B 109.0
H22A C22 H22B 107.8
C22 C23 H23A 109.5
C22 C23 H23B 109.5
H23A C23 H23B 109.5
C22 C23 H23C 109.4
H23A C23 H23C 109.4
H23B C23 H23C 109.4
C13 C24 C17 117.8(14)
C13 C24 H24 121.1
C17 C24 H24 121.1
C11 C25 C7 118.5(14)
C11 C25 H25 120.8
C7 C25 H25 120.7
N3 C27 C30 115.8(13)
N3 C27 H27A 108.3
C30 C27 H27A 108.4
N3 C27 H27B 108.3
C30 C27 H27B 108.4
H27A C27 H27B 107.4
N21 C28 C29 115.6(13)
N21 C28 H28A 108.4
C29 C28 H28A 108.4
N21 C28 H28B 108.4
C29 C28 H28B 108.4
H28A C28 H28B 107.4
C28 C29 H29A 109.4
C28 C29 H29B 109.4
H29A C29 H29B 109.5
C28 C29 H29C 109.4
H29A C29 H29C 109.5
H29B C29 H29C 109.5
C27 C30 H30A 109.5
C27 C30 H30B 109.5
H30A C30 H30B 109.5
C27 C30 H30C 109.5
H30A C30 H30C 109.4
H30B C30 H30C 109.4
H31A O31 H31B 109.5
H32A O32 H32B 109.6
H33A O33 H33B 109.2

loop_
_geom_bond_atom_site_label_1
_geom_bond_atom_site_label_2
_geom_bond_distance
C1 C2 1.53(2)
C1 H1A 0.9602
C1 H1B 0.9601
C1 H1C 0.9602
C2 N3 1.51(2)
C2 H2A 0.9701
C2 H2B 0.9699
N3 C4 1.49(2)
N3 C27 1.504(19)
N3 H3 0.9100
C4 C5 1.53(2)
C4 H4A 0.9700
C4 H4B 0.9699
C5 O6 1.429(19)
C5 H5A 0.9710
C5 H5B 0.9697
O6 C7 1.368(17)
C7 C25 1.40(2)
C7 C8 1.41(2)
C8 C9 1.40(2)
C8 H8 0.9301
C9 C10 1.39(2)
C9 H9 0.9302
C10 C11 1.42(2)
C10 C14 1.48(2)
C11 C25 1.39(2)
C11 C12 1.51(2)
C12 O26 1.227(18)
C12 C13 1.51(2)
C13 C24 1.39(2)
C13 C14 1.41(2)
C14 C15 1.39(2)
C15 C16 1.40(2)
C15 H15 0.9302
C16 C17 1.41(2)
C16 H16 0.9300
C17 O18 1.371(17)
C17 C24 1.41(2)
O18 C19 1.432(18)
C19 C20 1.53(2)
C19 H19A 0.9706
C19 H19B 0.9698
C20 N21 1.49(2)
C20 H20A 0.9698
C20 H20B 0.9702
N21 C28 1.50(2)
N21 C22 1.514(19)
N21 H21 0.9097
C22 C23 1.53(2)
C22 H22A 0.9701
C22 H22B 0.9703
C23 H23A 0.9594
C23 H23B 0.9601
C23 H23C 0.9609
C24 H24 0.9303
C25 H25 0.9308
C27 C30 1.52(2)
C27 H27A 0.9705
C27 H27B 0.9698
C28 C29 1.52(2)
C28 H28A 0.9701
C28 H28B 0.9702
C29 H29A 0.9598
C29 H29B 0.9597
C29 H29C 0.9596
C30 H30A 0.9603
C30 H30B 0.9599
C30 H30C 0.9606
O31 H31A 0.85
O31 H31B 0.85
O32 H32A 0.85
O32 H32B 0.85
O33 H33A 0.85
O33 H33B 0.85

loop_
_geom_hbond_atom_site_label_D
_geom_hbond_atom_site_label_H
_geom_hbond_atom_site_label_A
_geom_hbond_distance_DH
_geom_hbond_distance_HA
_geom_hbond_distance_DA
_geom_hbond_angle_DHA
_geom_hbond_site_symmetry_A
N21 H21 Cl2 0.91 2.11 3.021(13) 175 .
N3 H3 O31 0.91 1.89 2.759(16) 159 .
O31 H31A Cl1 0.85 2.50 3.343(12) 172 .
O32 H32A Cl1 0.85 2.47 3.263(11) 156 3_676
O32 H32B O31 0.85 1.87 2.712(15) 171 .
O33 H33A Cl1 0.85 2.41 3.150(11) 146 2_655
O33 H33B O32 0.85 1.99 2.828(15) 167 .
C28 H28B O26 0.97 2.50 3.420(19) 159 3_565
C15 H15 Cl2 0.93 2.57 3.480(16) 167 3_575
C4 H4B O33 0.97 2.50 3.334(19) 144 4_576
C30 H30C O32 0.96 2.48 3.40(2) 160 3_676
C22 H22B Cl2 0.97 2.76 3.568(15) 141 4_575
